data_4335794
loop_
_publ_author_name
'Zhijun Feng'
'Xiancui Zhu'
'Shaoyin Wang'
'Shaowu Wang'
'Shuangliu Zhou'
'Yun Wei'
'Guangchao Zhang'
'Baojia Deng'
'Xiaolong Mu'

_publ_section_title
;
 Synthesis, Structure, and Reactivity of Lanthanide Complexes
 Incorporating Indolyl Ligands in Novel Hapticities
;
_journal_name_full 'Inorganic Chemistry'
_journal_page_first 9549
_journal_page_last 9556
_journal_paper_doi 10.1021/ic401515q
_journal_volume 52
_journal_year 2013
_chemical_formula_sum 'C84 H92 Eu2 N8'
_chemical_formula_weight 1517.58
_chemical_name_systematic
; 
 ? 
;
_space_group_IT_number 15
_symmetry_cell_setting monoclinic
_symmetry_space_group_name_Hall '-C 2yc'
_symmetry_space_group_name_H-M 'C 1 2/c 1'
_atom_sites_solution_hydrogens geom
_atom_sites_solution_primary direct
_atom_sites_solution_secondary difmap
_audit_creation_method SHELXL-97
_cell_angle_alpha 90.00
_cell_angle_beta 106.721(2)
_cell_angle_gamma 90.00
_cell_formula_units_Z 8
_cell_length_a 40.057(6)
_cell_length_b 16.650(2)
_cell_length_c 26.106(4)
_cell_measurement_reflns_used 9860
_cell_measurement_temperature 293(2)
_cell_measurement_theta_max 27.21
_cell_measurement_theta_min 2.58
_cell_volume 16675(4)
_computing_cell_refinement 'Bruker SMART'
_computing_data_collection 'Bruker SMART'
_computing_data_reduction 'Bruker SAINT'
_computing_molecular_graphics 'Bruker SHELXTL'
_computing_publication_material 'Bruker SHELXTL'
_computing_structure_refinement 'SHELXL-97 (Sheldrick, 1997)'
_computing_structure_solution 'SHELXS-97 (Sheldrick, 1990)'
_diffrn_ambient_temperature 293(2)
_diffrn_measured_fraction_theta_full 0.990
_diffrn_measured_fraction_theta_max 0.990
_diffrn_measurement_device_type 'CCD area detector'
_diffrn_measurement_method 'phi and omega scans'
_diffrn_radiation_monochromator graphite
_diffrn_radiation_source 'fine-focus sealed tube'
_diffrn_radiation_type MoK\a
_diffrn_radiation_wavelength 0.71073
_diffrn_reflns_av_R_equivalents 0.0370
_diffrn_reflns_av_sigmaI/netI 0.0417
_diffrn_reflns_limit_h_max 52
_diffrn_reflns_limit_h_min -52
_diffrn_reflns_limit_k_max 21
_diffrn_reflns_limit_k_min -20
_diffrn_reflns_limit_l_max 30
_diffrn_reflns_limit_l_min -33
_diffrn_reflns_number 71301
_diffrn_reflns_theta_full 27.60
_diffrn_reflns_theta_max 27.60
_diffrn_reflns_theta_min 1.48
_exptl_absorpt_coefficient_mu 1.534
_exptl_absorpt_correction_T_max 0.6911
_exptl_absorpt_correction_T_min 0.6561
_exptl_absorpt_correction_type multi-scan
_exptl_crystal_colour red
_exptl_crystal_density_diffrn 1.209
_exptl_crystal_description block
_exptl_crystal_F_000 6224
_exptl_crystal_size_max 0.30
_exptl_crystal_size_mid 0.28
_exptl_crystal_size_min 0.26
_platon_squeeze_details
;
;
_refine_diff_density_max 0.928
_refine_diff_density_min -0.456
_refine_diff_density_rms 0.061
_refine_ls_extinction_method none
_refine_ls_goodness_of_fit_ref 1.009
_refine_ls_hydrogen_treatment constr
_refine_ls_matrix_type full
_refine_ls_number_parameters 863
_refine_ls_number_reflns 19168
_refine_ls_number_restraints 0
_refine_ls_restrained_S_all 1.009
_refine_ls_R_factor_all 0.0642
_refine_ls_R_factor_gt 0.0355
_refine_ls_shift/su_max 0.006
_refine_ls_shift/su_mean 0.000
_refine_ls_structure_factor_coef Fsqd
_refine_ls_weighting_details 'calc w=1/[\s^2^(Fo^2^)+(0.0297P)^2^+8.7454P] where P=(Fo^2^+2Fc^2^)/3'
_refine_ls_weighting_scheme calc
_refine_ls_wR_factor_gt 0.0719
_refine_ls_wR_factor_ref 0.0786
_reflns_number_gt 12604
_reflns_number_total 19168
_reflns_threshold_expression >2sigma(I)
_cod_data_source_file ic401515q_si_002_1.cif
_cod_data_source_block 2
_cod_database_code 4335794

loop_
_symmetry_equiv_pos_as_xyz
'x, y, z'
'-x, y, -z+1/2'
'x+1/2, y+1/2, z'
'-x+1/2, y+1/2, -z+1/2'
'-x, -y, -z'
'x, -y, z-1/2'
'-x+1/2, -y+1/2, -z'
'x+1/2, -y+1/2, z-1/2'

loop_
_atom_site_label
_atom_site_type_symbol
_atom_site_fract_x
_atom_site_fract_y
_atom_site_fract_z
_atom_site_U_iso_or_equiv
_atom_site_adp_type
_atom_site_occupancy
_atom_site_symmetry_multiplicity
_atom_site_calc_flag
_atom_site_refinement_flags
C1 C 0.87079(7) 0.91489(17) 0.85724(12) 0.0485(7) Uani 1 1 d .
Eu1 Eu 0.854862(4) 1.058055(10) 0.708449(6) 0.05549(5) Uani 1 1 d .
N1 N 0.85097(6) 0.88076(14) 0.81065(9) 0.0484(6) Uani 1 1 d .
C2 C 0.86400(8) 0.9953(2) 0.86195(13) 0.0600(8) Uani 1 1 d .
H2 H 0.8746 1.0293 0.8902 0.072 Uiso 1 1 calc R
Eu2 Eu 0.872537(4) 0.743338(9) 0.792935(7) 0.05225(5) Uani 1 1 d .
N2 N 0.90258(6) 0.79472(15) 0.89039(10) 0.0523(6) Uani 1 1 d .
C3 C 0.83762(8) 1.01529(18) 0.81489(13) 0.0534(8) Uani 1 1 d .
N3 N 0.89634(6) 0.93631(15) 0.72148(10) 0.0556(6) Uani 1 1 d .
C4 C 0.83035(7) 0.94195(18) 0.78479(12) 0.0493(7) Uani 1 1 d .
N4 N 0.91976(6) 1.09307(16) 0.75903(10) 0.0581(7) Uani 1 1 d .
C5 C 0.80376(7) 0.9405(2) 0.73594(13) 0.0598(8) Uani 1 1 d .
H5 H 0.7983 0.8933 0.7163 0.072 Uiso 1 1 calc R
N5 N 0.87305(7) 0.60344(15) 0.82785(11) 0.0620(7) Uani 1 1 d .
C6 C 0.78585(8) 1.0108(2) 0.71780(14) 0.0688(9) Uani 1 1 d .
H6 H 0.7681 1.0103 0.6857 0.083 Uiso 1 1 calc R
N6 N 0.81005(6) 0.68506(16) 0.77601(10) 0.0550(6) Uani 1 1 d .
C7 C 0.79391(9) 1.0828(2) 0.74675(16) 0.0723(10) Uani 1 1 d .
H7 H 0.7818 1.1293 0.7329 0.087 Uiso 1 1 calc R
N7 N 0.84396(6) 1.19508(16) 0.66706(11) 0.0596(7) Uani 1 1 d .
C8 C 0.81927(9) 1.0862(2) 0.79494(14) 0.0655(9) Uani 1 1 d .
H8 H 0.8242 1.1341 0.8139 0.079 Uiso 1 1 calc R
N8 N 0.83267(7) 1.05267(18) 0.60405(10) 0.0630(7) Uani 1 1 d .
C9 C 0.89572(7) 0.86824(19) 0.89689(12) 0.0543(8) Uani 1 1 d .
H9 H 0.9074 0.8930 0.9289 0.065 Uiso 1 1 calc R
C10 C 0.92609(8) 0.75328(18) 0.93463(12) 0.0557(8) Uani 1 1 d .
C11 C 0.96199(9) 0.7591(2) 0.94306(15) 0.0694(9) Uani 1 1 d .
C12 C 0.98340(10) 0.7167(3) 0.98637(17) 0.0892(12) Uani 1 1 d .
H12 H 1.0075 0.7196 0.9933 0.107 Uiso 1 1 calc R
C13 C 0.96958(11) 0.6710(2) 1.01870(16) 0.0899(12) Uani 1 1 d .
H13 H 0.9843 0.6442 1.0477 0.108 Uiso 1 1 calc R
C14 C 0.93424(11) 0.6643(2) 1.00881(14) 0.0779(10) Uani 1 1 d .
H14 H 0.9253 0.6323 1.0310 0.093 Uiso 1 1 calc R
C15 C 0.91161(9) 0.70407(18) 0.96655(13) 0.0584(8) Uani 1 1 d .
C16 C 0.97755(9) 0.8082(3) 0.90702(17) 0.0855(12) Uani 1 1 d .
H16 H 0.9586 0.8200 0.8746 0.103 Uiso 1 1 calc R
C17 C 1.00566(11) 0.7642(3) 0.8896(2) 0.1202(17) Uani 1 1 d .
H17A H 1.0255 0.7553 0.9201 0.180 Uiso 1 1 calc R
H17B H 1.0125 0.7959 0.8636 0.180 Uiso 1 1 calc R
H17C H 0.9968 0.7135 0.8741 0.180 Uiso 1 1 calc R
C18 C 0.99119(12) 0.8883(3) 0.9324(2) 0.1274(19) Uani 1 1 d .
H18A H 0.9732 0.9152 0.9434 0.191 Uiso 1 1 calc R
H18B H 0.9981 0.9209 0.9069 0.191 Uiso 1 1 calc R
H18C H 1.0109 0.8793 0.9630 0.191 Uiso 1 1 calc R
C19 C 0.87232(9) 0.6977(2) 0.95483(14) 0.0659(9) Uani 1 1 d .
H19 H 0.8623 0.6990 0.9159 0.079 Uiso 1 1 calc R
C20 C 0.85719(10) 0.7685(2) 0.97780(15) 0.0793(11) Uani 1 1 d .
H20A H 0.8660 0.7680 1.0161 0.119 Uiso 1 1 calc R
H20B H 0.8322 0.7644 0.9675 0.119 Uiso 1 1 calc R
H20C H 0.8638 0.8178 0.9643 0.119 Uiso 1 1 calc R
C21 C 0.86072(11) 0.6187(2) 0.97492(17) 0.0925(12) Uani 1 1 d .
H21A H 0.8729 0.5746 0.9649 0.139 Uiso 1 1 calc R
H21B H 0.8361 0.6117 0.9593 0.139 Uiso 1 1 calc R
H21C H 0.8659 0.6205 1.0132 0.139 Uiso 1 1 calc R
C22 C 0.92925(8) 0.9520(2) 0.75494(13) 0.0582(8) Uani 1 1 d .
C23 C 0.94924(8) 0.8829(2) 0.76853(14) 0.0682(9) Uani 1 1 d .
H23 H 0.9722 0.8798 0.7900 0.082 Uiso 1 1 calc R
C24 C 0.92823(9) 0.8194(2) 0.74366(14) 0.0642(9) Uani 1 1 d .
C25 C 0.89554(8) 0.8557(2) 0.71482(13) 0.0570(8) Uani 1 1 d .
C26 C 0.86849(9) 0.8087(2) 0.68233(13) 0.0669(9) Uani 1 1 d .
H26 H 0.8476 0.8321 0.6627 0.080 Uiso 1 1 calc R
C27 C 0.87379(11) 0.7271(3) 0.68039(16) 0.0825(11) Uani 1 1 d .
H27 H 0.8563 0.6952 0.6588 0.099 Uiso 1 1 calc R
C28 C 0.90501(12) 0.6909(2) 0.71019(18) 0.0895(12) Uani 1 1 d .
H28 H 0.9074 0.6354 0.7091 0.107 Uiso 1 1 calc R
C29 C 0.93197(10) 0.7360(2) 0.74084(17) 0.0806(11) Uani 1 1 d .
H29 H 0.9527 0.7114 0.7597 0.097 Uiso 1 1 calc R
C30 C 0.94017(8) 1.0330(2) 0.77097(13) 0.0620(9) Uani 1 1 d .
H30 H 0.9632 1.0418 0.7909 0.074 Uiso 1 1 calc R
C31 C 0.93360(8) 1.1719(2) 0.77432(14) 0.0603(8) Uani 1 1 d .
C32 C 0.94074(8) 1.2196(2) 0.73468(15) 0.0683(10) Uani 1 1 d .
C33 C 0.95339(10) 1.2964(3) 0.7498(2) 0.0881(12) Uani 1 1 d .
H33 H 0.9589 1.3296 0.7248 0.106 Uiso 1 1 calc R
C34 C 0.95791(11) 1.3242(3) 0.8000(2) 0.0960(13) Uani 1 1 d .
H34 H 0.9664 1.3759 0.8089 0.115 Uiso 1 1 calc R
C35 C 0.95010(11) 1.2773(3) 0.83739(19) 0.0922(13) Uani 1 1 d .
H35 H 0.9534 1.2974 0.8717 0.111 Uiso 1 1 calc R
C36 C 0.93724(9) 1.2001(2) 0.82560(16) 0.0709(10) Uani 1 1 d .
C37 C 0.93585(9) 1.1877(2) 0.67865(15) 0.0758(10) Uani 1 1 d .
H37 H 0.9166 1.1491 0.6714 0.091 Uiso 1 1 calc R
C38 C 0.96809(10) 1.1415(3) 0.67496(17) 0.0989(13) Uani 1 1 d .
H38A H 0.9877 1.1772 0.6822 0.148 Uiso 1 1 calc R
H38B H 0.9639 1.1195 0.6397 0.148 Uiso 1 1 calc R
H38C H 0.9729 1.0987 0.7007 0.148 Uiso 1 1 calc R
C39 C 0.92597(12) 1.2518(3) 0.63473(18) 0.1108(16) Uani 1 1 d .
H39A H 0.9063 1.2818 0.6382 0.166 Uiso 1 1 calc R
H39B H 0.9201 1.2263 0.6003 0.166 Uiso 1 1 calc R
H39C H 0.9453 1.2874 0.6381 0.166 Uiso 1 1 calc R
C40 C 0.92752(12) 1.1507(2) 0.86714(17) 0.0883(12) Uani 1 1 d .
H40 H 0.9130 1.1062 0.8485 0.106 Uiso 1 1 calc R
C41 C 0.95985(16) 1.1140(3) 0.9066(2) 0.145(2) Uani 1 1 d .
H41A H 0.9707 1.0773 0.8879 0.217 Uiso 1 1 calc R
H41B H 0.9531 1.0857 0.9341 0.217 Uiso 1 1 calc R
H41C H 0.9760 1.1559 0.9224 0.217 Uiso 1 1 calc R
C42 C 0.90666(15) 1.1956(3) 0.8974(2) 0.134(2) Uani 1 1 d .
H42A H 0.9204 1.2388 0.9170 0.201 Uiso 1 1 calc R
H42B H 0.9003 1.1597 0.9218 0.201 Uiso 1 1 calc R
H42C H 0.8860 1.2169 0.8727 0.201 Uiso 1 1 calc R
C43 C 0.84062(9) 0.57106(19) 0.82245(14) 0.0611(8) Uani 1 1 d .
C44 C 0.84223(11) 0.4989(2) 0.84949(16) 0.0802(11) Uani 1 1 d .
H44 H 0.8236 0.4664 0.8507 0.096 Uiso 1 1 calc R
C45 C 0.87747(11) 0.4849(2) 0.87446(16) 0.0782(11) Uani 1 1 d .
C46 C 0.89560(9) 0.55037(19) 0.85986(15) 0.0672(9) Uani 1 1 d .
C47 C 0.93204(10) 0.5557(2) 0.87989(18) 0.0885(12) Uani 1 1 d .
H47 H 0.9442 0.5978 0.8701 0.106 Uiso 1 1 calc R
C48 C 0.94913(13) 0.4966(3) 0.9145(2) 0.1118(17) Uani 1 1 d .
H48 H 0.9732 0.4993 0.9287 0.134 Uiso 1 1 calc R
C49 C 0.93133(18) 0.4331(3) 0.9287(2) 0.1220(19) Uani 1 1 d .
H49 H 0.9438 0.3945 0.9523 0.146 Uiso 1 1 calc R
C50 C 0.89601(15) 0.4255(3) 0.9091(2) 0.1106(16) Uani 1 1 d .
H50 H 0.8845 0.3819 0.9185 0.133 Uiso 1 1 calc R
C51 C 0.80986(8) 0.6136(2) 0.79425(14) 0.0640(9) Uani 1 1 d .
H51 H 0.7885 0.5881 0.7888 0.077 Uiso 1 1 calc R
C52 C 0.77743(8) 0.72413(19) 0.75120(14) 0.0565(8) Uani 1 1 d .
C53 C 0.76246(8) 0.77184(19) 0.78375(15) 0.0613(9) Uani 1 1 d .
C54 C 0.73097(9) 0.8093(2) 0.75873(18) 0.0731(10) Uani 1 1 d .
H54 H 0.7202 0.8402 0.7791 0.088 Uiso 1 1 calc R
C55 C 0.71533(9) 0.8020(2) 0.70512(19) 0.0820(11) Uani 1 1 d .
H55 H 0.6943 0.8279 0.6895 0.098 Uiso 1 1 calc R
C56 C 0.73068(9) 0.7558(2) 0.67365(17) 0.0786(11) Uani 1 1 d .
H56 H 0.7199 0.7515 0.6371 0.094 Uiso 1 1 calc R
C57 C 0.76213(8) 0.7160(2) 0.69623(14) 0.0644(9) Uani 1 1 d .
C58 C 0.77784(10) 0.6640(3) 0.66199(16) 0.0820(11) Uani 1 1 d .
H58 H 0.8021 0.6535 0.6825 0.098 Uiso 1 1 calc R
C59 C 0.77852(12) 0.7049(3) 0.60977(17) 0.1124(16) Uani 1 1 d .
H59A H 0.7551 0.7149 0.5882 0.169 Uiso 1 1 calc R
H59B H 0.7900 0.6705 0.5906 0.169 Uiso 1 1 calc R
H59C H 0.7909 0.7548 0.6177 0.169 Uiso 1 1 calc R
C60 C 0.75910(12) 0.5823(3) 0.6512(2) 0.1167(17) Uani 1 1 d .
H60A H 0.7603 0.5566 0.6846 0.175 Uiso 1 1 calc R
H60B H 0.7702 0.5489 0.6309 0.175 Uiso 1 1 calc R
H60C H 0.7351 0.5904 0.6313 0.175 Uiso 1 1 calc R
C61 C 0.77877(9) 0.7782(2) 0.84366(15) 0.0684(9) Uani 1 1 d .
H61 H 0.8037 0.7671 0.8511 0.082 Uiso 1 1 calc R
C62 C 0.77489(10) 0.8621(2) 0.86516(17) 0.0926(13) Uani 1 1 d .
H62A H 0.7845 0.9012 0.8464 0.139 Uiso 1 1 calc R
H62B H 0.7871 0.8643 0.9026 0.139 Uiso 1 1 calc R
H62C H 0.7506 0.8735 0.8599 0.139 Uiso 1 1 calc R
C63 C 0.76349(10) 0.7148(2) 0.87320(16) 0.0866(12) Uani 1 1 d .
H63A H 0.7386 0.7207 0.8636 0.130 Uiso 1 1 calc R
H63B H 0.7731 0.7220 0.9111 0.130 Uiso 1 1 calc R
H63C H 0.7692 0.6622 0.8634 0.130 Uiso 1 1 calc R
C64 C 0.82918(8) 1.1950(2) 0.61263(14) 0.0612(8) Uani 1 1 d .
C65 C 0.82068(9) 1.2720(2) 0.59175(16) 0.0736(10) Uani 1 1 d .
H65 H 0.8105 1.2857 0.5561 0.088 Uiso 1 1 calc R
C66 C 0.83052(9) 1.3243(2) 0.63516(16) 0.0727(10) Uani 1 1 d .
C67 C 0.84510(8) 1.2753(2) 0.68078(15) 0.0633(9) Uani 1 1 d .
C68 C 0.85888(9) 1.3086(3) 0.73098(17) 0.0782(10) Uani 1 1 d .
H68 H 0.8685 1.2763 0.7606 0.094 Uiso 1 1 calc R
C69 C 0.85799(11) 1.3905(3) 0.7360(2) 0.0979(13) Uani 1 1 d .
H69 H 0.8671 1.4139 0.7695 0.117 Uiso 1 1 calc R
C70 C 0.84378(13) 1.4384(3) 0.6924(3) 0.1071(16) Uani 1 1 d .
H70 H 0.8434 1.4937 0.6973 0.129 Uiso 1 1 calc R
C71 C 0.83021(12) 1.4082(3) 0.6419(2) 0.0996(14) Uani 1 1 d .
H71 H 0.8211 1.4421 0.6129 0.119 Uiso 1 1 calc R
C72 C 0.82448(8) 1.1226(2) 0.58302(14) 0.0677(9) Uani 1 1 d .
H72 H 0.8149 1.1257 0.5461 0.081 Uiso 1 1 calc R
C73 C 0.82602(10) 0.9834(2) 0.57023(14) 0.0733(10) Uani 1 1 d .
C74 C 0.85427(11) 0.9428(3) 0.56084(15) 0.0846(12) Uani 1 1 d .
C75 C 0.84754(15) 0.8733(3) 0.52977(19) 0.1194(18) Uani 1 1 d .
H75 H 0.8660 0.8458 0.5228 0.143 Uiso 1 1 calc R
C76 C 0.81428(17) 0.8449(4) 0.5093(2) 0.147(2) Uani 1 1 d .
H76 H 0.8104 0.7984 0.4887 0.176 Uiso 1 1 calc R
C77 C 0.78682(14) 0.8837(3) 0.5187(2) 0.1262(18) Uani 1 1 d .
H77 H 0.7644 0.8634 0.5046 0.151 Uiso 1 1 calc R
C78 C 0.79184(11) 0.9537(3) 0.54925(15) 0.0878(12) Uani 1 1 d .
C79 C 0.89099(11) 0.9779(3) 0.58088(17) 0.0902(13) Uani 1 1 d .
H79 H 0.8918 1.0102 0.6126 0.108 Uiso 1 1 calc R
C80 C 0.91955(11) 0.9144(3) 0.59781(19) 0.1211(18) Uani 1 1 d .
H80A H 0.9137 0.8771 0.6219 0.182 Uiso 1 1 calc R
H80B H 0.9413 0.9399 0.6154 0.182 Uiso 1 1 calc R
H80C H 0.9216 0.8862 0.5668 0.182 Uiso 1 1 calc R
C81 C 0.89912(15) 1.0336(3) 0.5400(2) 0.146(2) Uani 1 1 d .
H81A H 0.8971 1.0045 0.5075 0.220 Uiso 1 1 calc R
H81B H 0.9224 1.0538 0.5538 0.220 Uiso 1 1 calc R
H81C H 0.8830 1.0776 0.5329 0.220 Uiso 1 1 calc R
C82 C 0.76043(10) 0.9962(3) 0.55775(17) 0.0976(14) Uani 1 1 d .
H82 H 0.7690 1.0366 0.5857 0.117 Uiso 1 1 calc R
C83 C 0.73962(13) 1.0404(4) 0.5067(2) 0.137(2) Uani 1 1 d .
H83A H 0.7542 1.0801 0.4973 0.206 Uiso 1 1 calc R
H83B H 0.7197 1.0662 0.5131 0.206 Uiso 1 1 calc R
H83C H 0.7320 1.0025 0.4780 0.206 Uiso 1 1 calc R
C84 C 0.73660(14) 0.9386(3) 0.5769(2) 0.136(2) Uani 1 1 d .
H84A H 0.7255 0.9023 0.5486 0.204 Uiso 1 1 calc R
H84B H 0.7191 0.9688 0.5871 0.204 Uiso 1 1 calc R
H84C H 0.7502 0.9085 0.6071 0.204 Uiso 1 1 calc R

loop_
_atom_site_aniso_label
_atom_site_aniso_U_11
_atom_site_aniso_U_22
_atom_site_aniso_U_33
_atom_site_aniso_U_23
_atom_site_aniso_U_13
_atom_site_aniso_U_12
C1 0.0507(16) 0.0486(17) 0.0450(18) 0.0021(14) 0.0120(14) -0.0041(13)
Eu1 0.04820(9) 0.06520(11) 0.05062(10) 0.00806(8) 0.01031(7) 0.00216(7)
N1 0.0424(12) 0.0497(14) 0.0515(15) 0.0034(12) 0.0113(11) 0.0002(11)
C2 0.066(2) 0.061(2) 0.054(2) -0.0029(16) 0.0184(17) -0.0011(16)
Eu2 0.04907(9) 0.05020(10) 0.05637(10) -0.00336(8) 0.01338(7) -0.00158(7)
N2 0.0503(14) 0.0532(16) 0.0482(15) 0.0069(12) 0.0060(12) 0.0011(12)
C3 0.0528(17) 0.0521(19) 0.061(2) 0.0046(16) 0.0257(16) 0.0062(14)
N3 0.0517(14) 0.0582(17) 0.0537(16) 0.0010(13) 0.0100(12) -0.0051(12)
C4 0.0445(15) 0.0542(18) 0.0516(18) 0.0041(15) 0.0177(14) 0.0007(14)
N4 0.0536(15) 0.0583(16) 0.0594(17) 0.0047(14) 0.0117(13) -0.0074(13)
C5 0.0493(17) 0.064(2) 0.063(2) 0.0035(17) 0.0117(15) 0.0008(15)
N5 0.0574(16) 0.0511(16) 0.0741(19) -0.0012(14) 0.0134(14) 0.0045(13)
C6 0.0464(17) 0.085(3) 0.069(2) 0.016(2) 0.0069(16) 0.0101(17)
N6 0.0449(13) 0.0550(16) 0.0646(17) -0.0101(14) 0.0150(12) -0.0027(12)
C7 0.060(2) 0.072(2) 0.090(3) 0.017(2) 0.029(2) 0.0241(18)
N7 0.0552(15) 0.0663(18) 0.0579(18) 0.0072(14) 0.0171(13) 0.0076(13)
C8 0.067(2) 0.058(2) 0.076(2) 0.0029(18) 0.0283(19) 0.0142(17)
N8 0.0619(16) 0.075(2) 0.0502(16) -0.0017(15) 0.0130(13) 0.0170(14)
C9 0.0564(18) 0.057(2) 0.0474(18) 0.0009(15) 0.0110(15) -0.0079(15)
C10 0.0558(18) 0.0529(19) 0.0506(19) 0.0009(15) 0.0029(15) 0.0027(15)
C11 0.0560(19) 0.073(2) 0.069(2) 0.0124(19) 0.0016(17) 0.0031(17)
C12 0.061(2) 0.099(3) 0.091(3) 0.020(3) -0.004(2) 0.009(2)
C13 0.089(3) 0.087(3) 0.074(3) 0.026(2) -0.009(2) 0.012(2)
C14 0.094(3) 0.072(2) 0.063(2) 0.0157(19) 0.014(2) 0.004(2)
C15 0.073(2) 0.0485(18) 0.051(2) -0.0006(15) 0.0130(17) -0.0007(16)
C16 0.052(2) 0.102(3) 0.096(3) 0.029(3) 0.012(2) -0.003(2)
C17 0.080(3) 0.141(4) 0.145(5) 0.014(4) 0.041(3) 0.008(3)
C18 0.109(4) 0.092(3) 0.188(6) 0.023(4) 0.053(4) -0.017(3)
C19 0.071(2) 0.072(2) 0.055(2) -0.0024(18) 0.0198(17) -0.0083(18)
C20 0.077(2) 0.090(3) 0.074(3) 0.003(2) 0.028(2) 0.003(2)
C21 0.106(3) 0.075(3) 0.106(3) -0.004(2) 0.046(3) -0.021(2)
C22 0.0533(17) 0.062(2) 0.058(2) 0.0070(17) 0.0142(15) -0.0012(16)
C23 0.0507(18) 0.072(2) 0.079(3) 0.009(2) 0.0146(17) 0.0058(17)
C24 0.061(2) 0.066(2) 0.073(2) -0.0014(18) 0.0313(18) 0.0027(17)
C25 0.0599(19) 0.063(2) 0.054(2) -0.0011(16) 0.0257(16) -0.0036(16)
C26 0.072(2) 0.076(2) 0.056(2) -0.0089(18) 0.0224(18) -0.0052(19)
C27 0.092(3) 0.087(3) 0.076(3) -0.033(2) 0.036(2) -0.017(2)
C28 0.106(3) 0.065(2) 0.115(4) -0.021(3) 0.058(3) -0.003(2)
C29 0.077(2) 0.070(3) 0.104(3) -0.004(2) 0.041(2) 0.012(2)
C30 0.0472(17) 0.074(2) 0.060(2) 0.0041(18) 0.0078(15) -0.0037(16)
C31 0.0460(17) 0.061(2) 0.070(2) 0.0036(18) 0.0109(16) -0.0040(15)
C32 0.0477(18) 0.073(2) 0.079(3) 0.013(2) 0.0098(17) -0.0040(16)
C33 0.076(3) 0.079(3) 0.110(4) 0.022(3) 0.028(3) -0.014(2)
C34 0.101(3) 0.067(3) 0.120(4) -0.006(3) 0.030(3) -0.027(2)
C35 0.101(3) 0.080(3) 0.096(3) -0.012(2) 0.030(3) -0.026(2)
C36 0.071(2) 0.061(2) 0.077(3) -0.001(2) 0.016(2) -0.0126(18)
C37 0.0535(19) 0.096(3) 0.073(3) 0.018(2) 0.0116(18) -0.0093(19)
C38 0.072(3) 0.130(4) 0.094(3) -0.001(3) 0.022(2) 0.000(2)
C39 0.094(3) 0.143(4) 0.092(3) 0.047(3) 0.022(3) 0.004(3)
C40 0.122(3) 0.074(3) 0.073(3) -0.014(2) 0.035(3) -0.031(2)
C41 0.202(6) 0.127(5) 0.105(4) 0.025(4) 0.043(4) -0.004(4)
C42 0.187(5) 0.114(4) 0.132(4) -0.036(3) 0.096(4) -0.048(4)
C43 0.065(2) 0.0494(19) 0.069(2) -0.0083(17) 0.0194(17) 0.0002(16)
C44 0.094(3) 0.054(2) 0.101(3) 0.000(2) 0.041(2) -0.004(2)
C45 0.095(3) 0.050(2) 0.092(3) -0.004(2) 0.031(2) 0.020(2)
C46 0.076(2) 0.0460(19) 0.076(2) -0.0064(17) 0.0164(19) 0.0123(17)
C47 0.069(2) 0.068(2) 0.117(3) -0.007(2) 0.008(2) 0.016(2)
C48 0.100(3) 0.092(3) 0.119(4) -0.009(3) -0.007(3) 0.040(3)
C49 0.163(6) 0.079(4) 0.114(4) 0.015(3) 0.026(4) 0.058(4)
C50 0.137(4) 0.064(3) 0.138(5) 0.019(3) 0.052(4) 0.036(3)
C51 0.0555(19) 0.055(2) 0.082(3) -0.0144(18) 0.0195(18) -0.0085(16)
C52 0.0430(16) 0.0556(19) 0.070(2) -0.0024(16) 0.0152(16) -0.0062(14)
C53 0.0479(17) 0.0525(19) 0.085(3) -0.0033(17) 0.0217(18) -0.0070(14)
C54 0.056(2) 0.062(2) 0.103(3) -0.004(2) 0.025(2) 0.0035(17)
C55 0.059(2) 0.072(3) 0.109(4) 0.016(2) 0.015(2) 0.0116(19)
C56 0.062(2) 0.085(3) 0.081(3) 0.010(2) 0.007(2) -0.002(2)
C57 0.0541(19) 0.067(2) 0.068(2) 0.0009(18) 0.0118(17) -0.0034(16)
C58 0.065(2) 0.109(3) 0.070(3) -0.012(2) 0.0162(19) 0.003(2)
C59 0.101(3) 0.159(5) 0.078(3) -0.010(3) 0.027(3) -0.007(3)
C60 0.123(4) 0.096(3) 0.138(4) -0.040(3) 0.049(3) -0.002(3)
C61 0.0536(19) 0.073(2) 0.082(3) -0.017(2) 0.0252(19) -0.0073(16)
C62 0.093(3) 0.086(3) 0.111(3) -0.033(3) 0.047(3) -0.010(2)
C63 0.083(3) 0.097(3) 0.082(3) -0.002(2) 0.027(2) -0.014(2)
C64 0.0569(18) 0.069(2) 0.060(2) 0.0093(18) 0.0210(17) 0.0149(16)
C65 0.073(2) 0.084(3) 0.067(3) 0.019(2) 0.026(2) 0.020(2)
C66 0.063(2) 0.075(3) 0.083(3) 0.010(2) 0.025(2) 0.0193(18)
C67 0.0518(18) 0.073(2) 0.068(2) 0.0065(19) 0.0215(17) 0.0096(16)
C68 0.070(2) 0.086(3) 0.077(3) -0.001(2) 0.021(2) 0.007(2)
C69 0.092(3) 0.107(4) 0.094(4) -0.022(3) 0.026(3) 0.002(3)
C70 0.121(4) 0.069(3) 0.143(5) -0.027(3) 0.056(4) -0.009(3)
C71 0.112(3) 0.077(3) 0.113(4) 0.021(3) 0.038(3) 0.018(3)
C72 0.063(2) 0.088(3) 0.052(2) 0.009(2) 0.0161(16) 0.0236(19)
C73 0.081(2) 0.084(3) 0.050(2) -0.0004(19) 0.0103(19) 0.029(2)
C74 0.091(3) 0.100(3) 0.061(2) 0.000(2) 0.019(2) 0.032(2)
C75 0.128(4) 0.125(4) 0.100(4) -0.031(3) 0.025(3) 0.053(4)
C76 0.141(5) 0.145(5) 0.139(5) -0.075(4) 0.016(4) 0.011(4)
C77 0.106(4) 0.134(4) 0.126(4) -0.057(4) 0.015(3) 0.005(3)
C78 0.091(3) 0.103(3) 0.060(2) -0.016(2) 0.006(2) 0.014(2)
C79 0.089(3) 0.108(3) 0.075(3) 0.001(2) 0.026(2) 0.039(3)
C80 0.095(3) 0.166(5) 0.118(4) 0.040(4) 0.054(3) 0.055(3)
C81 0.156(5) 0.133(5) 0.152(5) 0.060(4) 0.048(4) 0.022(4)
C82 0.073(3) 0.130(4) 0.083(3) -0.023(3) 0.011(2) 0.008(3)
C83 0.099(3) 0.196(6) 0.104(4) 0.005(4) 0.009(3) 0.048(4)
C84 0.117(4) 0.165(5) 0.129(5) -0.027(4) 0.039(4) -0.033(4)

loop_
_atom_type_symbol
_atom_type_description
_atom_type_scat_dispersion_real
_atom_type_scat_dispersion_imag
_atom_type_scat_source
C C 0.0033 0.0016 'International Tables Vol C Tables 4.2.6.8 and 6.1.1.4'
H H 0.0000 0.0000 'International Tables Vol C Tables 4.2.6.8 and 6.1.1.4'
N N 0.0061 0.0033 'International Tables Vol C Tables 4.2.6.8 and 6.1.1.4'
Eu Eu -0.1578 3.6682 'International Tables Vol C Tables 4.2.6.8 and 6.1.1.4'

loop_
_geom_angle_atom_site_label_1
_geom_angle_atom_site_label_2
_geom_angle_atom_site_label_3
_geom_angle
N1 C1 C2 113.8(3)
N1 C1 C9 121.3(3)
C2 C1 C9 125.0(3)
N7 Eu1 N3 142.84(8)
N7 Eu1 N8 67.50(9)
N3 Eu1 N8 97.09(8)
N7 Eu1 N4 92.25(8)
N3 Eu1 N4 66.46(8)
N8 Eu1 N4 121.57(8)
N7 Eu1 C7 87.71(9)
N3 Eu1 C7 129.44(9)
N8 Eu1 C7 107.14(10)
N4 Eu1 C7 127.00(10)
N7 Eu1 C6 103.12(9)
N3 Eu1 C6 111.25(9)
N8 Eu1 C6 91.81(9)
N4 Eu1 C6 146.59(9)
C7 Eu1 C6 27.66(10)
N7 Eu1 C8 96.85(9)
N3 Eu1 C8 116.47(8)
N8 Eu1 C8 133.61(9)
N4 Eu1 C8 101.60(9)
C7 Eu1 C8 26.56(9)
C6 Eu1 C8 47.75(10)
N7 Eu1 C5 129.55(8)
N3 Eu1 C5 85.16(8)
N8 Eu1 C5 99.95(9)
N4 Eu1 C5 131.09(8)
C7 Eu1 C5 47.86(10)
C6 Eu1 C5 26.49(8)
C8 Eu1 C5 55.61(9)
N7 Eu1 C4 142.02(8)
N3 Eu1 C4 74.87(8)
N8 Eu1 C4 124.60(9)
N4 Eu1 C4 105.31(8)
C7 Eu1 C4 54.76(9)
C6 Eu1 C4 46.35(8)
C8 Eu1 C4 47.22(8)
C5 Eu1 C4 26.24(8)
N7 Eu1 C3 122.24(8)
N3 Eu1 C3 90.14(8)
N8 Eu1 C3 145.25(8)
N4 Eu1 C3 92.49(8)
C7 Eu1 C3 46.30(9)
C6 Eu1 C3 54.20(9)
C8 Eu1 C3 26.35(8)
C5 Eu1 C3 46.68(9)
C4 Eu1 C3 26.51(7)
C4 N1 C1 104.1(2)
C4 N1 Eu2 140.8(2)
C1 N1 Eu2 113.30(18)
C1 C2 C3 105.6(3)
C1 C2 H2 127.2
C3 C2 H2 127.2
N5 Eu2 N1 137.92(8)
N5 Eu2 N6 67.72(8)
N1 Eu2 N6 90.34(7)
N5 Eu2 N2 89.82(8)
N1 Eu2 N2 67.31(8)
N6 Eu2 N2 115.89(8)
N5 Eu2 C28 91.83(10)
N1 Eu2 C28 130.15(10)
N6 Eu2 C28 111.71(10)
N2 Eu2 C28 128.99(11)
N5 Eu2 C27 106.00(10)
N1 Eu2 C27 111.52(10)
N6 Eu2 C27 95.01(10)
N2 Eu2 C27 148.90(10)
C28 Eu2 C27 27.44(11)
N5 Eu2 C26 132.18(9)
N1 Eu2 C26 85.54(9)
N6 Eu2 C26 100.72(9)
N2 Eu2 C26 133.37(9)
C28 Eu2 C26 47.75(11)
C27 Eu2 C26 26.48(10)
N5 Eu2 C29 101.46(9)
N1 Eu2 C29 117.77(9)
N6 Eu2 C29 137.90(10)
N2 Eu2 C29 104.18(10)
C28 Eu2 C29 26.20(10)
C27 Eu2 C29 47.16(11)
C26 Eu2 C29 55.25(10)
N5 Eu2 C25 146.14(9)
N1 Eu2 C25 75.91(8)
N6 Eu2 C25 124.58(8)
N2 Eu2 C25 107.53(8)
C28 Eu2 C25 54.57(10)
C27 Eu2 C25 46.32(10)
C26 Eu2 C25 26.44(8)
C29 Eu2 C25 46.81(9)
N5 Eu2 C24 126.32(9)
N1 Eu2 C24 91.73(8)
N6 Eu2 C24 147.36(9)
N2 Eu2 C24 94.81(8)
C28 Eu2 C24 46.13(10)
C27 Eu2 C24 54.21(10)
C26 Eu2 C24 47.06(9)
C29 Eu2 C24 26.05(9)
C25 Eu2 C24 26.70(8)
C9 N2 C10 118.0(3)
C9 N2 Eu2 112.65(19)
C10 N2 Eu2 129.28(19)
C8 C3 C2 134.4(3)
C8 C3 C4 120.5(3)
C2 C3 C4 105.0(3)
C8 C3 Eu1 72.92(18)
C2 C3 Eu1 121.69(19)
C4 C3 Eu1 76.68(17)
C25 N3 C22 104.6(3)
C25 N3 Eu1 140.5(2)
C22 N3 Eu1 113.4(2)
N1 C4 C5 129.0(3)
N1 C4 C3 111.5(3)
C5 C4 C3 119.4(3)
N1 C4 Eu1 121.39(17)
C5 C4 Eu1 74.19(17)
C3 C4 Eu1 76.81(17)
C30 N4 C31 118.7(3)
C30 N4 Eu1 115.0(2)
C31 N4 Eu1 126.24(19)
C6 C5 C4 118.6(3)
C6 C5 Eu1 72.25(19)
C4 C5 Eu1 79.57(17)
C6 C5 H5 120.7
C4 C5 H5 120.7
Eu1 C5 H5 118.4
C46 N5 C43 104.4(3)
C46 N5 Eu2 139.6(2)
C43 N5 Eu2 114.8(2)
C5 C6 C7 121.4(3)
C5 C6 Eu1 81.25(18)
C7 C6 Eu1 74.99(19)
C5 C6 H6 119.3
C7 C6 H6 119.3
Eu1 C6 H6 114.8
C51 N6 C52 119.1(3)
C51 N6 Eu2 113.0(2)
C52 N6 Eu2 127.86(19)
C8 C7 C6 121.6(3)
C8 C7 Eu1 81.28(19)
C6 C7 Eu1 77.35(19)
C8 C7 H7 119.2
C6 C7 H7 119.2
Eu1 C7 H7 112.3
C64 N7 C67 104.0(3)
C64 N7 Eu1 114.5(2)
C67 N7 Eu1 141.2(2)
C7 C8 C3 118.3(3)
C7 C8 Eu1 72.2(2)
C3 C8 Eu1 80.73(18)
C7 C8 H8 120.8
C3 C8 H8 120.8
Eu1 C8 H8 117.1
C72 N8 C73 119.1(3)
C72 N8 Eu1 112.4(2)
C73 N8 Eu1 128.2(2)
N2 C9 C1 123.5(3)
N2 C9 H9 118.2
C1 C9 H9 118.2
C11 C10 C15 121.9(3)
C11 C10 N2 120.0(3)
C15 C10 N2 117.9(3)
C10 C11 C12 117.2(3)
C10 C11 C16 122.1(3)
C12 C11 C16 120.7(3)
C13 C12 C11 121.2(4)
C13 C12 H12 119.4
C11 C12 H12 119.4
C12 C13 C14 120.7(4)
C12 C13 H13 119.7
C14 C13 H13 119.7
C13 C14 C15 121.2(4)
C13 C14 H14 119.4
C15 C14 H14 119.4
C14 C15 C10 117.7(3)
C14 C15 C19 122.1(3)
C10 C15 C19 120.1(3)
C11 C16 C17 113.6(3)
C11 C16 C18 111.4(4)
C17 C16 C18 110.4(3)
C11 C16 H16 107.0
C17 C16 H16 107.0
C18 C16 H16 107.0
C16 C17 H17A 109.5
C16 C17 H17B 109.5
H17A C17 H17B 109.5
C16 C17 H17C 109.5
H17A C17 H17C 109.5
H17B C17 H17C 109.5
C16 C18 H18A 109.5
C16 C18 H18B 109.5
H18A C18 H18B 109.5
C16 C18 H18C 109.5
H18A C18 H18C 109.5
H18B C18 H18C 109.5
C15 C19 C20 111.9(3)
C15 C19 C21 112.9(3)
C20 C19 C21 109.5(3)
C15 C19 H19 107.4
C20 C19 H19 107.4
C21 C19 H19 107.4
C19 C20 H20A 109.5
C19 C20 H20B 109.5
H20A C20 H20B 109.5
C19 C20 H20C 109.5
H20A C20 H20C 109.5
H20B C20 H20C 109.5
C19 C21 H21A 109.5
C19 C21 H21B 109.5
H21A C21 H21B 109.5
C19 C21 H21C 109.5
H21A C21 H21C 109.5
H21B C21 H21C 109.5
N3 C22 C23 112.4(3)
N3 C22 C30 120.9(3)
C23 C22 C30 126.6(3)
C22 C23 C24 106.5(3)
C22 C23 H23 126.8
C24 C23 H23 126.8
C23 C24 C29 136.0(3)
C23 C24 C25 105.2(3)
C29 C24 C25 118.8(3)
C23 C24 Eu2 121.4(2)
C29 C24 Eu2 73.8(2)
C25 C24 Eu2 74.78(17)
N3 C25 C26 127.9(3)
N3 C25 C24 111.3(3)
C26 C25 C24 120.6(3)
N3 C25 Eu2 121.0(2)
C26 C25 Eu2 74.79(19)
C24 C25 Eu2 78.52(18)
C27 C26 C25 118.0(3)
C27 C26 Eu2 73.5(2)
C25 C26 Eu2 78.77(19)
C27 C26 H26 121.0
C25 C26 H26 121.0
Eu2 C26 H26 117.7
C26 C27 C28 121.7(4)
C26 C27 Eu2 80.0(2)
C28 C27 Eu2 75.9(2)
C26 C27 H27 119.2
C28 C27 H27 119.2
Eu2 C27 H27 115.3
C29 C28 C27 121.0(4)
C29 C28 Eu2 81.3(2)
C27 C28 Eu2 76.6(2)
C29 C28 H28 119.5
C27 C28 H28 119.5
Eu2 C28 H28 112.8
C28 C29 C24 119.8(4)
C28 C29 Eu2 72.5(2)
C24 C29 Eu2 80.15(19)
C28 C29 H29 120.1
C24 C29 H29 120.1
Eu2 C29 H29 118.1
N4 C30 C22 123.0(3)
N4 C30 H30 118.5
C22 C30 H30 118.5
C36 C31 C32 122.4(3)
C36 C31 N4 120.2(3)
C32 C31 N4 117.3(3)
C33 C32 C31 116.5(4)
C33 C32 C37 122.2(4)
C31 C32 C37 121.3(3)
C34 C33 C32 121.9(4)
C34 C33 H33 119.1
C32 C33 H33 119.1
C33 C34 C35 120.4(4)
C33 C34 H34 119.8
C35 C34 H34 119.8
C34 C35 C36 121.5(4)
C34 C35 H35 119.3
C36 C35 H35 119.3
C35 C36 C31 117.2(4)
C35 C36 C40 120.4(4)
C31 C36 C40 122.4(3)
C32 C37 C38 111.1(3)
C32 C37 C39 114.3(4)
C38 C37 C39 110.1(3)
C32 C37 H37 107.0
C38 C37 H37 107.0
C39 C37 H37 107.0
C37 C38 H38A 109.5
C37 C38 H38B 109.5
H38A C38 H38B 109.5
C37 C38 H38C 109.5
H38A C38 H38C 109.5
H38B C38 H38C 109.5
C37 C39 H39A 109.5
C37 C39 H39B 109.5
H39A C39 H39B 109.5
C37 C39 H39C 109.5
H39A C39 H39C 109.5
H39B C39 H39C 109.5
C36 C40 C42 114.0(4)
C36 C40 C41 111.1(4)
C42 C40 C41 109.6(4)
C36 C40 H40 107.3
C42 C40 H40 107.3
C41 C40 H40 107.3
C40 C41 H41A 109.5
C40 C41 H41B 109.5
H41A C41 H41B 109.5
C40 C41 H41C 109.5
H41A C41 H41C 109.5
H41B C41 H41C 109.5
C40 C42 H42A 109.5
C40 C42 H42B 109.5
H42A C42 H42B 109.5
C40 C42 H42C 109.5
H42A C42 H42C 109.5
H42B C42 H42C 109.5
N5 C43 C44 112.5(3)
N5 C43 C51 120.5(3)
C44 C43 C51 126.8(3)
C43 C44 C45 106.0(3)
C43 C44 H44 127.0
C45 C44 H44 127.0
C44 C45 C50 134.2(4)
C44 C45 C46 105.9(3)
C50 C45 C46 119.9(4)
N5 C46 C47 128.4(3)
N5 C46 C45 111.2(3)
C47 C46 C45 120.4(3)
C48 C47 C46 117.7(4)
C48 C47 H47 121.1
C46 C47 H47 121.1
C47 C48 C49 121.6(5)
C47 C48 H48 119.2
C49 C48 H48 119.2
C50 C49 C48 121.9(5)
C50 C49 H49 119.0
C48 C49 H49 119.0
C49 C50 C45 118.4(5)
C49 C50 H50 120.8
C45 C50 H50 120.8
N6 C51 C43 123.7(3)
N6 C51 H51 118.1
C43 C51 H51 118.1
C57 C52 C53 122.3(3)
C57 C52 N6 119.6(3)
C53 C52 N6 118.1(3)
C54 C53 C52 117.0(3)
C54 C53 C61 121.2(3)
C52 C53 C61 121.8(3)
C55 C54 C53 121.9(4)
C55 C54 H54 119.0
C53 C54 H54 119.0
C54 C55 C56 120.3(4)
C54 C55 H55 119.8
C56 C55 H55 119.8
C55 C56 C57 120.8(4)
C55 C56 H56 119.6
C57 C56 H56 119.6
C56 C57 C52 117.7(3)
C56 C57 C58 120.2(3)
C52 C57 C58 122.1(3)
C57 C58 C59 113.0(4)
C57 C58 C60 110.6(3)
C59 C58 C60 111.3(4)
C57 C58 H58 107.2
C59 C58 H58 107.2
C60 C58 H58 107.2
C58 C59 H59A 109.5
C58 C59 H59B 109.5
H59A C59 H59B 109.5
C58 C59 H59C 109.5
H59A C59 H59C 109.5
H59B C59 H59C 109.5
C58 C60 H60A 109.5
C58 C60 H60B 109.5
H60A C60 H60B 109.5
C58 C60 H60C 109.5
H60A C60 H60C 109.5
H60B C60 H60C 109.5
C53 C61 C62 112.5(3)
C53 C61 C63 110.8(3)
C62 C61 C63 110.2(3)
C53 C61 H61 107.7
C62 C61 H61 107.7
C63 C61 H61 107.7
C61 C62 H62A 109.5
C61 C62 H62B 109.5
H62A C62 H62B 109.5
C61 C62 H62C 109.5
H62A C62 H62C 109.5
H62B C62 H62C 109.5
C61 C63 H63A 109.5
C61 C63 H63B 109.5
H63A C63 H63B 109.5
C61 C63 H63C 109.5
H63A C63 H63C 109.5
H63B C63 H63C 109.5
N7 C64 C65 112.8(3)
N7 C64 C72 121.0(3)
C65 C64 C72 126.2(3)
C66 C65 C64 106.0(3)
C66 C65 H65 127.0
C64 C65 H65 127.0
C65 C66 C71 135.2(4)
C65 C66 C67 106.0(3)
C71 C66 C67 118.7(4)
N7 C67 C68 127.5(3)
N7 C67 C66 111.2(3)
C68 C67 C66 121.3(4)
C69 C68 C67 118.4(4)
C69 C68 H68 120.8
C67 C68 H68 120.8
C68 C69 C70 121.0(5)
C68 C69 H69 119.5
C70 C69 H69 119.5
C71 C70 C69 122.7(4)
C71 C70 H70 118.6
C69 C70 H70 118.6
C70 C71 C66 117.9(4)
C70 C71 H71 121.0
C66 C71 H71 121.0
N8 C72 C64 124.0(3)
N8 C72 H72 118.0
C64 C72 H72 118.0
C74 C73 C78 120.5(4)
C74 C73 N8 118.8(4)
C78 C73 N8 120.7(3)
C75 C74 C73 118.2(4)
C75 C74 C79 121.5(4)
C73 C74 C79 120.2(4)
C76 C75 C74 121.1(5)
C76 C75 H75 119.4
C74 C75 H75 119.4
C77 C76 C75 120.9(5)
C77 C76 H76 119.5
C75 C76 H76 119.5
C76 C77 C78 120.7(5)
C76 C77 H77 119.7
C78 C77 H77 119.7
C77 C78 C73 118.6(4)
C77 C78 C82 119.0(4)
C73 C78 C82 122.3(4)
C81 C79 C80 109.4(4)
C81 C79 C74 111.9(4)
C80 C79 C74 113.7(4)
C81 C79 H79 107.2
C80 C79 H79 107.2
C74 C79 H79 107.2
C79 C80 H80A 109.5
C79 C80 H80B 109.5
H80A C80 H80B 109.5
C79 C80 H80C 109.5
H80A C80 H80C 109.5
H80B C80 H80C 109.5
C79 C81 H81A 109.5
C79 C81 H81B 109.5
H81A C81 H81B 109.5
C79 C81 H81C 109.5
H81A C81 H81C 109.5
H81B C81 H81C 109.5
C78 C82 C84 112.1(4)
C78 C82 C83 111.2(4)
C84 C82 C83 110.4(4)
C78 C82 H82 107.6
C84 C82 H82 107.6
C83 C82 H82 107.6
C82 C83 H83A 109.5
C82 C83 H83B 109.5
H83A C83 H83B 109.5
C82 C83 H83C 109.5
H83A C83 H83C 109.5
H83B C83 H83C 109.5
C82 C84 H84A 109.5
C82 C84 H84B 109.5
H84A C84 H84B 109.5
C82 C84 H84C 109.5
H84A C84 H84C 109.5
H84B C84 H84C 109.5

loop_
_geom_bond_atom_site_label_1
_geom_bond_atom_site_label_2
_geom_bond_distance
C1 N1 1.370(3)
C1 C2 1.379(4)
C1 C9 1.441(4)
Eu1 N7 2.508(3)
Eu1 N3 2.581(3)
Eu1 N8 2.614(3)
Eu1 N4 2.620(2)
Eu1 C7 2.921(3)
Eu1 C6 2.951(3)
Eu1 C8 3.033(3)
Eu1 C5 3.063(3)
Eu1 C4 3.130(3)
Eu1 C3 3.132(3)
N1 C4 1.362(3)
N1 Eu2 2.535(2)
C2 C3 1.411(4)
C2 H2 0.9300
Eu2 N5 2.499(3)
Eu2 N6 2.601(2)
Eu2 N2 2.625(2)
Eu2 C28 2.956(4)
Eu2 C27 2.965(4)
Eu2 C26 3.046(3)
Eu2 C29 3.065(4)
Eu2 C25 3.096(3)
Eu2 C24 3.145(3)
N2 C9 1.276(4)
N2 C10 1.439(4)
C3 C8 1.409(4)
C3 C4 1.436(4)
N3 C25 1.353(4)
N3 C22 1.381(4)
C4 C5 1.407(4)
N4 C30 1.272(4)
N4 C31 1.436(4)
C5 C6 1.382(4)
C5 H5 0.9300
N5 C46 1.364(4)
N5 C43 1.376(4)
C6 C7 1.404(5)
C6 H6 0.9300
N6 C51 1.282(4)
N6 C52 1.436(4)
C7 C8 1.372(5)
C7 H7 0.9300
N7 C64 1.373(4)
N7 C67 1.380(4)
C8 H8 0.9300
N8 C72 1.289(4)
N8 C73 1.430(4)
C9 H9 0.9300
C10 C11 1.394(4)
C10 C15 1.407(4)
C11 C12 1.398(5)
C11 C16 1.510(5)
C12 C13 1.366(5)
C12 H12 0.9300
C13 C14 1.368(5)
C13 H13 0.9300
C14 C15 1.380(4)
C14 H14 0.9300
C15 C19 1.518(4)
C16 C17 1.519(6)
C16 C18 1.519(6)
C16 H16 0.9800
C17 H17A 0.9600
C17 H17B 0.9600
C17 H17C 0.9600
C18 H18A 0.9600
C18 H18B 0.9600
C18 H18C 0.9600
C19 C20 1.526(5)
C19 C21 1.536(5)
C19 H19 0.9800
C20 H20A 0.9600
C20 H20B 0.9600
C20 H20C 0.9600
C21 H21A 0.9600
C21 H21B 0.9600
C21 H21C 0.9600
C22 C23 1.387(4)
C22 C30 1.443(4)
C23 C24 1.391(5)
C23 H23 0.9300
C24 C29 1.401(5)
C24 C25 1.442(4)
C25 C26 1.405(4)
C26 C27 1.379(5)
C26 H26 0.9300
C27 C28 1.405(5)
C27 H27 0.9300
C28 C29 1.369(5)
C28 H28 0.9300
C29 H29 0.9300
C30 H30 0.9300
C31 C36 1.386(5)
C31 C32 1.397(5)
C32 C33 1.391(5)
C32 C37 1.515(5)
C33 C34 1.350(6)
C33 H33 0.9300
C34 C35 1.356(6)
C34 H34 0.9300
C35 C36 1.386(5)
C35 H35 0.9300
C36 C40 1.499(5)
C37 C38 1.530(5)
C37 C39 1.533(5)
C37 H37 0.9800
C38 H38A 0.9600
C38 H38B 0.9600
C38 H38C 0.9600
C39 H39A 0.9600
C39 H39B 0.9600
C39 H39C 0.9600
C40 C42 1.504(6)
C40 C41 1.531(6)
C40 H40 0.9800
C41 H41A 0.9600
C41 H41B 0.9600
C41 H41C 0.9600
C42 H42A 0.9600
C42 H42B 0.9600
C42 H42C 0.9600
C43 C44 1.386(5)
C43 C51 1.428(4)
C44 C45 1.394(5)
C44 H44 0.9300
C45 C50 1.401(6)
C45 C46 1.421(5)
C46 C47 1.405(5)
C47 C48 1.378(6)
C47 H47 0.9300
C48 C49 1.383(7)
C48 H48 0.9300
C49 C50 1.365(7)
C49 H49 0.9300
C50 H50 0.9300
C51 H51 0.9300
C52 C57 1.395(5)
C52 C53 1.416(4)
C53 C54 1.390(4)
C53 C61 1.515(5)
C54 C55 1.364(5)
C54 H54 0.9300
C55 C56 1.390(5)
C55 H55 0.9300
C56 C57 1.395(5)
C56 H56 0.9300
C57 C58 1.507(5)
C58 C59 1.531(5)
C58 C60 1.540(5)
C58 H58 0.9800
C59 H59A 0.9600
C59 H59B 0.9600
C59 H59C 0.9600
C60 H60A 0.9600
C60 H60B 0.9600
C60 H60C 0.9600
C61 C62 1.531(5)
C61 C63 1.534(5)
C61 H61 0.9800
C62 H62A 0.9600
C62 H62B 0.9600
C62 H62C 0.9600
C63 H63A 0.9600
C63 H63B 0.9600
C63 H63C 0.9600
C64 C65 1.396(5)
C64 C72 1.415(5)
C65 C66 1.392(5)
C65 H65 0.9300
C66 C71 1.410(5)
C66 C67 1.422(5)
C67 C68 1.383(5)
C68 C69 1.371(6)
C68 H68 0.9300
C69 C70 1.374(6)
C69 H69 0.9300
C70 C71 1.369(6)
C70 H70 0.9300
C71 H71 0.9300
C72 H72 0.9300
C73 C74 1.399(5)
C73 C78 1.409(5)
C74 C75 1.394(6)
C74 C79 1.528(6)
C75 C76 1.369(7)
C75 H75 0.9300
C76 C77 1.357(7)
C76 H76 0.9300
C77 C78 1.394(6)
C77 H77 0.9300
C78 C82 1.514(5)
C79 C81 1.518(6)
C79 C80 1.527(5)
C79 H79 0.9800
C80 H80A 0.9600
C80 H80B 0.9600
C80 H80C 0.9600
C81 H81A 0.9600
C81 H81B 0.9600
C81 H81C 0.9600
C82 C84 1.536(6)
C82 C83 1.541(6)
C82 H82 0.9800
C83 H83A 0.9600
C83 H83B 0.9600
C83 H83C 0.9600
C84 H84A 0.9600
C84 H84B 0.9600
C84 H84C 0.9600

loop_
_platon_squeeze_void_nr
_platon_squeeze_void_average_x
_platon_squeeze_void_average_y
_platon_squeeze_void_average_z
_platon_squeeze_void_volume
_platon_squeeze_void_count_electrons
_platon_squeeze_void_content
1 0.000 0.585 -0.250 590 96 ' '
2 0.250 0.250 0.000 17 1 ' '
3 0.500 0.915 0.250 590 96 ' '
4 0.500 0.085 -0.250 590 96 ' '
5 0.750 0.750 0.000 17 1 ' '
6 1.000 0.415 0.250 590 96 ' '
7 0.184 0.012 0.056 21 2 ' '
8 0.684 0.512 0.056 21 2 ' '
9 0.316 0.512 0.444 21 2 ' '
10 0.816 0.012 0.444 21 2 ' '
11 0.250 0.750 0.500 17 1 ' '
12 0.750 0.250 0.500 17 1 ' '
13 0.184 0.988 0.556 21 1 ' '
14 0.684 0.488 0.556 21 1 ' '
15 0.316 0.488 0.944 21 2 ' '
16 0.816 -0.012 0.944 21 2 ' '
